data_7209714
loop_
_publ_author_name
'Patra, Ranjan'
'Titi, Hatem M.'
'Goldberg, Israel'

_publ_section_title
;
 Coordination polymers of flexible polycarboxylic acids with metal ions.
 V. polymeric frameworks of 5-(3,5-dicarboxybenzyloxy)-3-pyridine
 carboxylic acid with Cd(ii), Cu(ii), Co(ii), Mn(ii) and Ni(ii) ions;
 synthesis, structure, and magnetic properties
;
_journal_issue 15
_journal_name_full CrystEngComm
_journal_page_first 2863
_journal_paper_doi 10.1039/c3ce27023h
_journal_volume 15
_journal_year 2013
_chemical_formula_moiety 'C30 H16 Cd3 N2 O15, C4 H9 N O, O'
_chemical_formula_sum 'C34 H25 Cd3 N3 O17'
_chemical_formula_weight 1084.77
_chemical_name_systematic
;
?
;
_space_group_IT_number 15
_symmetry_cell_setting monoclinic
_symmetry_space_group_name_Hall '-C 2yc'
_symmetry_space_group_name_H-M 'C 1 2/c 1'
_atom_sites_solution_hydrogens geom
_atom_sites_solution_primary direct
_atom_sites_solution_secondary difmap
_audit_creation_method SHELXL-97
_cell_angle_alpha 90.00
_cell_angle_beta 94.7940(10)
_cell_angle_gamma 90.00
_cell_formula_units_Z 4
_cell_length_a 27.6223(7)
_cell_length_b 10.1486(2)
_cell_length_c 16.6182(5)
_cell_measurement_reflns_used 5350
_cell_measurement_temperature 110(2)
_cell_measurement_theta_max 27.67
_cell_measurement_theta_min 2.14
_cell_volume 4642.2(2)
_computing_cell_refinement 'Saint, Bruker-AXS'
_computing_data_collection 'Apex2, Bruker-AXS'
_computing_data_reduction 'Saint, Bruker-AXS'
_computing_structure_refinement 'SHELXL-97 (Sheldrick, 2008)'
_computing_structure_solution 'SHELXS-97 (Sheldrick, 2008)'
_diffrn_ambient_temperature 110(2)
_diffrn_detector_area_resol_mean 1.75
_diffrn_measured_fraction_theta_full 0.985
_diffrn_measured_fraction_theta_max 0.985
_diffrn_measurement_device_type 'ApexDuo, Bruker-AXS'
_diffrn_measurement_method '0.5 \f and \w scans'
_diffrn_radiation_monochromator graphite
_diffrn_radiation_source 'fine-focus sealed tube'
_diffrn_radiation_type MoK\a
_diffrn_radiation_wavelength 0.71073
_diffrn_reflns_av_R_equivalents 0.0278
_diffrn_reflns_av_sigmaI/netI 0.0357
_diffrn_reflns_limit_h_max 36
_diffrn_reflns_limit_h_min -34
_diffrn_reflns_limit_k_max 12
_diffrn_reflns_limit_k_min -13
_diffrn_reflns_limit_l_max 21
_diffrn_reflns_limit_l_min -15
_diffrn_reflns_number 15320
_diffrn_reflns_theta_full 27.67
_diffrn_reflns_theta_max 27.67
_diffrn_reflns_theta_min 2.14
_diffrn_standards_number 0
_exptl_absorpt_coefficient_mu 1.427
_exptl_absorpt_correction_T_max 0.8944
_exptl_absorpt_correction_T_min 0.7634
_exptl_absorpt_correction_type multi-scan
_exptl_absorpt_process_details 'Apex2, Bruker-AXS'
_exptl_crystal_colour colorless
_exptl_crystal_density_diffrn 1.552
_exptl_crystal_density_method 'not measured'
_exptl_crystal_description prism
_exptl_crystal_F_000 2120
_exptl_crystal_size_max 0.20
_exptl_crystal_size_mid 0.15
_exptl_crystal_size_min 0.08
_platon_squeeze_details
;
;
_refine_diff_density_max 0.684
_refine_diff_density_min -0.615
_refine_diff_density_rms 0.095
_refine_ls_extinction_method none
_refine_ls_goodness_of_fit_ref 1.053
_refine_ls_hydrogen_treatment constr
_refine_ls_matrix_type full
_refine_ls_number_parameters 255
_refine_ls_number_reflns 5350
_refine_ls_number_restraints 2
_refine_ls_restrained_S_all 1.052
_refine_ls_R_factor_all 0.0318
_refine_ls_R_factor_gt 0.0256
_refine_ls_shift/su_max 0.002
_refine_ls_shift/su_mean 0.000
_refine_ls_structure_factor_coef Fsqd
_refine_ls_weighting_details 'calc w=1/[\s^2^(Fo^2^)+(0.0360P)^2^+1.9344P] where P=(Fo^2^+2Fc^2^)/3'
_refine_ls_weighting_scheme calc
_refine_ls_wR_factor_gt 0.0665
_refine_ls_wR_factor_ref 0.0699
_reflns_number_gt 4580
_reflns_number_total 5350
_reflns_threshold_expression >2sigma(I)
_cod_data_source_file c3ce27023h.txt
_cod_data_source_block 1
_cod_original_sg_symbol_H-M 'C 2/c'
_cod_database_code 7209714

loop_
_symmetry_equiv_pos_as_xyz
'x, y, z'
'-x, y, -z+1/2'
'x+1/2, y+1/2, z'
'-x+1/2, y+1/2, -z+1/2'
'-x, -y, -z'
'x, -y, z-1/2'
'-x+1/2, -y+1/2, -z'
'x+1/2, -y+1/2, z-1/2'

loop_
_atom_site_label
_atom_site_type_symbol
_atom_site_fract_x
_atom_site_fract_y
_atom_site_fract_z
_atom_site_U_iso_or_equiv
_atom_site_adp_type
_atom_site_occupancy
_atom_site_symmetry_multiplicity
_atom_site_calc_flag
_atom_site_refinement_flags
_atom_site_disorder_assembly
_atom_site_disorder_group
Cd1 Cd 0.5000 -0.17564(2) 0.2500 0.01244(7) Uani 1 2 d S . .
Cd2 Cd 0.418210(6) -0.420822(17) 0.156393(11) 0.01042(6) Uani 1 1 d . . .
O3 O 0.43150(7) -0.15504(18) 0.15887(12) 0.0191(4) Uani 1 1 d . A .
O4 O 0.36228(7) -0.26266(17) 0.16700(13) 0.0231(5) Uani 1 1 d . A .
C5 C 0.38657(10) -0.1579(2) 0.16767(17) 0.0171(6) Uani 1 1 d . . .
C6 C 0.35930(9) -0.0306(2) 0.17786(17) 0.0159(6) Uani 1 1 d . A .
C7 C 0.38324(10) 0.0895(2) 0.17896(18) 0.0167(6) Uani 1 1 d . . .
H7 H 0.4173 0.0925 0.1744 0.020 Uiso 1 1 calc R A .
C8 C 0.35716(10) 0.2068(2) 0.18680(17) 0.0166(6) Uani 1 1 d . A .
C9 C 0.38098(10) 0.3390(3) 0.18546(18) 0.0185(6) Uani 1 1 d . . .
O10 O 0.35442(7) 0.43965(17) 0.18576(14) 0.0244(5) Uani 1 1 d . . .
O11 O 0.42635(7) 0.34775(19) 0.18106(15) 0.0301(5) Uani 1 1 d . . .
C12 C 0.30692(10) 0.2009(2) 0.19102(17) 0.0171(6) Uani 1 1 d . . .
H12 H 0.2890 0.2801 0.1952 0.020 Uiso 1 1 calc R A .
C13 C 0.28272(10) 0.0799(2) 0.18914(17) 0.0166(6) Uani 1 1 d . A .
C14 C 0.30926(9) -0.0351(2) 0.18350(17) 0.0164(6) Uani 1 1 d . . .
H14 H 0.2932 -0.1178 0.1835 0.020 Uiso 1 1 calc R A .
C15 C 0.22824(10) 0.0749(3) 0.18679(18) 0.0188(6) Uani 1 1 d . . .
H15A H 0.2177 0.0104 0.2265 0.023 Uiso 1 1 calc R A .
H15B H 0.2149 0.1625 0.1990 0.023 Uiso 1 1 calc R . .
O16 O 0.21215(7) 0.0350(2) 0.10573(13) 0.0304(5) Uani 1 1 d . A .
C17 C 0.16358(10) 0.0269(3) 0.08580(18) 0.0198(6) Uani 1 1 d . . .
C18 C 0.12782(10) 0.0640(2) 0.13458(17) 0.0161(6) Uani 1 1 d . A .
H18 H 0.1358 0.0988 0.1871 0.019 Uiso 1 1 calc R . .
C19 C 0.07959(9) 0.0488(3) 0.10414(17) 0.0152(5) Uani 1 1 d . . .
C20 C 0.03797(9) 0.0937(2) 0.15087(16) 0.0136(5) Uani 1 1 d . A .
O21 O -0.00381(6) 0.07543(18) 0.12000(12) 0.0181(4) Uani 1 1 d . . .
O22 O 0.04925(6) 0.15254(16) 0.21676(11) 0.0135(4) Uani 1 1 d . . .
C23 C 0.06931(10) -0.0016(3) 0.02743(18) 0.0204(6) Uani 1 1 d . A .
H23 H 0.0363 -0.0131 0.0078 0.024 Uiso 1 1 calc R . .
N24 N 0.10411(8) -0.0349(2) -0.02056(14) 0.0190(5) Uani 1 1 d . . .
C25 C 0.15020(10) -0.0203(3) 0.00833(18) 0.0228(6) Uani 1 1 d . A .
H25 H 0.1751 -0.0430 -0.0253 0.027 Uiso 1 1 calc R . .
O26 O 0.5382(3) -0.0677(9) 0.1532(6) 0.022(2) Uiso 0.25 1 d P A 1
O26' O 0.53255(11) -0.0338(3) 0.1705(2) 0.0233(8) Uiso 0.75 1 d P A 1
C27 C 0.5184(3) -0.0050(6) 0.0942(4) 0.0360(16) Uiso 0.50 1 d PD A 1
C28 C 0.5016(3) -0.0946(7) 0.0257(4) 0.052(2) Uiso 0.50 1 d PD . 1
H28A H 0.4649 -0.0915 0.0214 0.079 Uiso 0.50 1 d P B 1
H28B H 0.5126 -0.1809 0.0354 0.079 Uiso 0.50 1 d P C 1
H28C H 0.5119 -0.0581 -0.0251 0.079 Uiso 0.50 1 d P D 1
N29 N 0.5156(2) 0.1211(6) 0.0828(4) 0.0403(14) Uiso 0.50 1 d PD . 1
C30 C 0.4950(3) 0.1877(9) 0.0093(6) 0.061(2) Uiso 0.50 1 d P . 1
H30A H 0.4890 0.1198 -0.0377 0.091 Uiso 0.50 1 d P E 1
H30B H 0.5186 0.2522 -0.0149 0.091 Uiso 0.50 1 d P F 1
H30C H 0.4649 0.2329 0.0128 0.091 Uiso 0.50 1 d P G 1
C31 C 0.5344(3) 0.2157(7) 0.1474(4) 0.046(2) Uiso 0.50 1 d PD H 1
H31A H 0.5351 0.1724 0.2002 0.069 Uiso 0.50 1 calc PR H 1
H31B H 0.5130 0.2929 0.1469 0.069 Uiso 0.50 1 calc PR H 1
H31C H 0.5673 0.2437 0.1374 0.069 Uiso 0.50 1 calc PR H 1
O32 O 0.5169(2) 0.2291(6) 0.1820(4) 0.0490(14) Uiso 0.50 1 d P I 3

loop_
_atom_site_aniso_label
_atom_site_aniso_U_11
_atom_site_aniso_U_22
_atom_site_aniso_U_33
_atom_site_aniso_U_23
_atom_site_aniso_U_13
_atom_site_aniso_U_12
Cd1 0.00928(13) 0.01012(13) 0.01763(15) 0.000 -0.00061(10) 0.000
Cd2 0.00788(10) 0.01014(10) 0.01323(11) -0.00188(7) 0.00083(7) -0.00060(6)
O3 0.0135(9) 0.0226(10) 0.0209(11) 0.0027(8) -0.0002(8) 0.0062(8)
O4 0.0181(10) 0.0079(9) 0.0422(14) -0.0036(8) -0.0038(9) 0.0014(8)
C5 0.0167(13) 0.0153(13) 0.0185(15) 0.0011(11) -0.0041(11) 0.0037(11)
C6 0.0125(13) 0.0130(12) 0.0219(16) 0.0016(11) -0.0007(11) 0.0024(10)
C7 0.0098(13) 0.0157(13) 0.0242(16) 0.0025(11) -0.0013(11) 0.0008(10)
C8 0.0161(13) 0.0120(12) 0.0211(16) 0.0002(10) -0.0014(11) -0.0021(10)
C9 0.0186(14) 0.0159(13) 0.0205(16) 0.0012(11) -0.0011(11) -0.0023(11)
O10 0.0247(11) 0.0096(9) 0.0406(14) -0.0035(8) 0.0132(10) -0.0016(8)
O11 0.0138(10) 0.0172(11) 0.0582(16) 0.0087(9) -0.0037(10) -0.0039(8)
C12 0.0159(13) 0.0125(13) 0.0223(16) 0.0000(10) -0.0015(11) 0.0026(10)
C13 0.0115(13) 0.0182(13) 0.0200(15) -0.0015(11) -0.0002(10) -0.0007(10)
C14 0.0142(13) 0.0111(12) 0.0235(16) 0.0003(11) -0.0009(11) -0.0030(10)
C15 0.0132(14) 0.0212(14) 0.0215(16) -0.0058(11) -0.0016(11) -0.0017(11)
O16 0.0083(10) 0.0584(14) 0.0241(13) -0.0140(11) -0.0007(8) 0.0002(9)
C17 0.0108(13) 0.0261(15) 0.0220(16) -0.0023(12) -0.0015(11) 0.0013(11)
C18 0.0151(13) 0.0181(13) 0.0149(15) -0.0003(10) 0.0007(10) -0.0009(10)
C19 0.0110(13) 0.0165(13) 0.0182(15) -0.0006(10) 0.0018(10) 0.0004(10)
C20 0.0123(13) 0.0146(13) 0.0141(14) -0.0004(10) 0.0021(10) 0.0018(10)
O21 0.0078(9) 0.0311(11) 0.0151(11) -0.0042(8) 0.0009(7) -0.0008(8)
O22 0.0112(9) 0.0156(9) 0.0138(10) -0.0017(7) 0.0006(7) 0.0001(7)
C23 0.0128(13) 0.0250(15) 0.0228(16) -0.0046(12) -0.0019(11) 0.0003(11)
N24 0.0102(11) 0.0331(13) 0.0134(13) -0.0075(10) -0.0001(9) 0.0002(10)
C25 0.0127(13) 0.0345(16) 0.0215(17) -0.0053(13) 0.0037(11) 0.0026(12)

loop_
_atom_type_symbol
_atom_type_description
_atom_type_scat_dispersion_real
_atom_type_scat_dispersion_imag
_atom_type_scat_source
C C 0.0033 0.0016 'International Tables Vol C Tables 4.2.6.8 and 6.1.1.4'
H H 0.0000 0.0000 'International Tables Vol C Tables 4.2.6.8 and 6.1.1.4'
N N 0.0061 0.0033 'International Tables Vol C Tables 4.2.6.8 and 6.1.1.4'
O O 0.0106 0.0060 'International Tables Vol C Tables 4.2.6.8 and 6.1.1.4'
Cd Cd -0.8075 1.2024 'International Tables Vol C Tables 4.2.6.8 and 6.1.1.4'

loop_
_geom_angle_atom_site_label_1
_geom_angle_atom_site_label_2
_geom_angle_atom_site_label_3
_geom_angle
_geom_angle_site_symmetry_1
_geom_angle_site_symmetry_3
O26' Cd1 O26' 98.08(18) 2_655 .
O26 Cd1 O26 122.5(5) 2_655 .
O26 Cd1 O22 148.2(2) 2_655 3_545
O26 Cd1 O22 82.9(2) . 3_545
O26 Cd1 O22 82.9(2) 2_655 4_545
O26 Cd1 O22 148.2(2) . 4_545
O22 Cd1 O22 81.80(9) 3_545 4_545
O26 Cd1 O3 91.0(2) 2_655 .
O26 Cd1 O3 84.1(2) . .
O22 Cd1 O3 112.02(6) 3_545 .
O22 Cd1 O3 76.14(6) 4_545 .
O26 Cd1 O3 84.1(2) 2_655 2_655
O26 Cd1 O3 91.0(2) . 2_655
O22 Cd1 O3 76.15(6) 3_545 2_655
O22 Cd1 O3 112.02(6) 4_545 2_655
O3 Cd1 O3 169.71(9) . 2_655
O4 Cd2 O21 134.63(7) . 3_545
O4 Cd2 N24 94.91(8) . 7_545
O21 Cd2 N24 85.38(7) 3_545 7_545
O4 Cd2 O22 85.23(7) . 4_545
O21 Cd2 O22 86.80(6) 3_545 4_545
N24 Cd2 O22 169.13(7) 7_545 4_545
O4 Cd2 O10 83.19(7) . 1_545
O21 Cd2 O10 141.87(6) 3_545 1_545
N24 Cd2 O10 86.72(8) 7_545 1_545
O22 Cd2 O10 104.08(7) 4_545 1_545
O4 Cd2 O11 138.09(7) . 1_545
O21 Cd2 O11 87.24(7) 3_545 1_545
N24 Cd2 O11 89.44(8) 7_545 1_545
O22 Cd2 O11 97.72(7) 4_545 1_545
O10 Cd2 O11 55.42(7) 1_545 1_545
O4 Cd2 C9 110.85(8) . 1_545
O21 Cd2 C9 114.40(8) 3_545 1_545
N24 Cd2 C9 85.74(9) 7_545 1_545
O22 Cd2 C9 104.40(7) 4_545 1_545
O10 Cd2 C9 27.69(7) 1_545 1_545
O11 Cd2 C9 27.88(7) 1_545 1_545
C5 O3 Cd1 132.45(18) . .
C5 O4 Cd2 103.60(16) . .
O4 C5 O3 123.2(2) . .
O4 C5 C6 116.9(2) . .
O3 C5 C6 119.8(2) . .
C7 C6 C14 120.1(2) . .
C7 C6 C5 120.8(2) . .
C14 C6 C5 119.1(2) . .
C6 C7 C8 120.0(2) . .
C6 C7 H7 120.0 . .
C8 C7 H7 120.0 . .
C12 C8 C7 119.2(2) . .
C12 C8 C9 118.7(2) . .
C7 C8 C9 122.0(2) . .
O10 C9 O11 121.6(2) . .
O10 C9 C8 118.1(2) . .
O11 C9 C8 120.2(2) . .
O10 C9 Cd2 59.97(13) . 1_565
O11 C9 Cd2 62.16(14) . 1_565
C8 C9 Cd2 170.3(2) . 1_565
C9 O10 Cd2 92.34(16) . 1_565
C9 O11 Cd2 89.97(15) . 1_565
C8 C12 C13 120.8(2) . .
C8 C12 H12 119.6 . .
C13 C12 H12 119.6 . .
C14 C13 C12 119.1(2) . .
C14 C13 C15 120.3(2) . .
C12 C13 C15 120.4(2) . .
C13 C14 C6 120.7(2) . .
C13 C14 H14 119.7 . .
C6 C14 H14 119.7 . .
O16 C15 C13 105.3(2) . .
O16 C15 H15A 110.7 . .
C13 C15 H15A 110.7 . .
O16 C15 H15B 110.7 . .
C13 C15 H15B 110.7 . .
H15A C15 H15B 108.8 . .
C17 O16 C15 117.8(2) . .
O16 C17 C18 125.5(3) . .
O16 C17 C25 115.2(2) . .
C18 C17 C25 119.2(3) . .
C17 C18 C19 117.8(3) . .
C17 C18 H18 121.1 . .
C19 C18 H18 121.1 . .
C23 C19 C18 119.5(3) . .
C23 C19 C20 118.7(2) . .
C18 C19 C20 121.7(2) . .
O21 C20 O22 125.8(2) . .
O21 C20 C19 117.7(2) . .
O22 C20 C19 116.4(2) . .
C20 O21 Cd2 139.01(18) . 3_455
C20 O22 Cd1 117.18(16) . 3_455
C20 O22 Cd2 132.71(16) . 4
Cd1 O22 Cd2 102.38(7) 3_455 4
N24 C23 C19 122.7(3) . .
N24 C23 H23 118.7 . .
C19 C23 H23 118.7 . .
C25 N24 C23 117.9(2) . .
C25 N24 Cd2 122.53(19) . 7_545
C23 N24 Cd2 118.61(18) . 7_545
N24 C25 C17 122.9(3) . .
N24 C25 H25 118.6 . .
C17 C25 H25 118.6 . .
C27 O26 Cd1 126.7(7) . .
O26 C27 N29 129.2(7) . .
O26 C27 C28 111.9(7) . .
N29 C27 C28 118.5(6) . .
C27 C28 H28A 106.2 . .
C27 C28 H28B 111.1 . .
H28A C28 H28B 110.5 . .
C27 C28 H28C 109.2 . .
H28A C28 H28C 106.7 . .
H28B C28 H28C 112.8 . .
C27 N29 C30 126.2(6) . .
C27 N29 C31 121.0(6) . .
C30 N29 C31 112.8(6) . .
N29 C30 H30A 110.2 . .
C28 C30 H30B 104.6 5_655 .
N29 C30 H30B 113.7 . .
H30A C30 H30B 101.1 . .
C28 C30 H30C 123.4 5_655 .
N29 C30 H30C 116.6 . .
H30A C30 H30C 106.3 . .
H30B C30 H30C 107.5 . .

loop_
_geom_bond_atom_site_label_1
_geom_bond_atom_site_label_2
_geom_bond_distance
_geom_bond_site_symmetry_2
Cd1 O26' 2.196(3) 2_655
Cd1 O26' 2.196(3) .
Cd1 O26 2.277(10) 2_655
Cd1 O26 2.277(10) .
Cd1 O22 2.3069(17) 3_545
Cd1 O22 2.3070(17) 4_545
Cd1 O3 2.3321(18) .
Cd1 O3 2.3321(18) 2_655
Cd2 O4 2.2450(18) .
Cd2 O21 2.2857(18) 3_545
Cd2 N24 2.333(2) 7_545
Cd2 O22 2.3428(18) 4_545
Cd2 O10 2.3435(19) 1_545
Cd2 O11 2.3915(19) 1_545
Cd2 C9 2.705(3) 1_545
O3 C5 1.262(3) .
O4 C5 1.257(3) .
C5 C6 1.512(4) .
C6 C7 1.387(4) .
C6 C14 1.394(4) .
C7 C8 1.403(4) .
C7 H7 0.9500 .
C8 C12 1.397(4) .
C8 C9 1.495(4) .
C9 O10 1.258(3) .
C9 O11 1.265(3) .
C9 Cd2 2.705(3) 1_565
O10 Cd2 2.3434(19) 1_565
O11 Cd2 2.3915(19) 1_565
C12 C13 1.397(4) .
C12 H12 0.9500 .
C13 C14 1.386(4) .
C13 C15 1.503(4) .
C14 H14 0.9500 .
C15 O16 1.441(3) .
C15 H15A 0.9900 .
C15 H15B 0.9900 .
O16 C17 1.357(3) .
C17 C18 1.382(4) .
C17 C25 1.394(4) .
C18 C19 1.393(4) .
C18 H18 0.9500 .
C19 C23 1.381(4) .
C19 C20 1.511(4) .
C20 O21 1.237(3) .
C20 O22 1.263(3) .
O21 Cd2 2.2857(18) 3_455
O22 Cd1 2.3070(17) 3_455
O22 Cd2 2.3428(18) 4
C23 N24 1.343(3) .
C23 H23 0.9500 .
N24 C25 1.331(3) .
N24 Cd2 2.333(2) 7_545
C25 H25 0.9500 .
O26 C27 1.255(11) .
C27 N29 1.296(8) .
C27 C28 1.5000(10) .
C28 H28A 1.0099 .
C28 H28B 0.9367 .
C28 H28C 0.9848 .
N29 C30 1.470(11) .
N29 C31 1.4994(10) .
C30 H30A 1.0440 .
C30 H30B 1.0282 .
C30 H30C 0.9549 .
C31 H31A 0.9800 .
C31 H31B 0.9800 .
C31 H31C 0.9800 .

loop_
_platon_squeeze_void_nr
_platon_squeeze_void_average_x
_platon_squeeze_void_average_y
_platon_squeeze_void_average_z
_platon_squeeze_void_volume
_platon_squeeze_void_count_electrons
_platon_squeeze_void_content
1 0.250 -0.004 0.500 334 93 ' '
2 0.250 -0.032 1.000 334 92 ' '
3 0.750 -0.001 0.000 334 92 ' '
4 0.750 -0.040 0.500 334 93 ' '
